data_7117308
loop_
_publ_author_name
'Zongjun Qiao'
'Nanyang Ge'
'Xuefeng Jiang'

_publ_section_title
;
 CO2-promoted oxidative cross-coupling reaction for C-S bond formation via
 masked strategy in an odourless way
;
_journal_name_full Chem.Commun.
_journal_page_first 10295
_journal_paper_doi 10.1039/C5cc03038B
_journal_volume 51
_journal_year 2015
_chemical_formula_sum 'C16 H13 Cl Fe S'
_chemical_formula_weight 328.62
_chemical_name_systematic
; 
 ? 
;
_space_group_crystal_system triclinic
_space_group_IT_number 2
_space_group_name_Hall '-P 1'
_space_group_name_H-M_alt 'P -1'
_symmetry_space_group_name_Hall '-P 1'
_symmetry_space_group_name_H-M 'P -1'
_atom_sites_solution_hydrogens geom
_audit_creation_method SHELXL-2013
_audit_update_record
;
2014-11-14 deposited with the CCDC.
2015-05-12 downloaded from the CCDC.
;
_cell_angle_alpha 99.114(2)
_cell_angle_beta 99.532(2)
_cell_angle_gamma 94.734(2)
_cell_formula_units_Z 2
_cell_length_a 5.7825(6)
_cell_length_b 8.6085(9)
_cell_length_c 14.0430(14)
_cell_measurement_reflns_used 2797
_cell_measurement_temperature 293(2)
_cell_measurement_theta_max 56.569
_cell_measurement_theta_min 4.823
_cell_volume 676.43(12)
_computing_cell_refinement 'Bruker SMART'
_computing_data_collection 'Bruker SMART'
_computing_data_reduction 'Bruker SHELXTL'
_computing_molecular_graphics 'Bruker SHELXTL'
_computing_publication_material 'Bruker SHELXTL'
_computing_structure_refinement 'SHELXL-2013 (Sheldrick, 2013)'
_computing_structure_solution 'Bruker SHELXTL'
_diffrn_ambient_temperature 293(2)
_diffrn_measured_fraction_theta_full 0.998
_diffrn_measured_fraction_theta_max 0.998
_diffrn_measurement_device_type 'CCD area detector'
_diffrn_measurement_method 'phi and omega scans'
_diffrn_radiation_type MoK\a
_diffrn_radiation_wavelength 0.71073
_diffrn_reflns_av_R_equivalents 0.0172
_diffrn_reflns_av_unetI/netI 0.0302
_diffrn_reflns_laue_measured_fraction_full 0.998
_diffrn_reflns_laue_measured_fraction_max 0.998
_diffrn_reflns_limit_h_max 7
_diffrn_reflns_limit_h_min -6
_diffrn_reflns_limit_k_max 10
_diffrn_reflns_limit_k_min -10
_diffrn_reflns_limit_l_max 17
_diffrn_reflns_limit_l_min -11
_diffrn_reflns_number 4135
_diffrn_reflns_point_group_measured_fraction_full 0.998
_diffrn_reflns_point_group_measured_fraction_max 0.998
_diffrn_reflns_theta_full 25.242
_diffrn_reflns_theta_max 25.999
_diffrn_reflns_theta_min 1.493
_exptl_absorpt_coefficient_mu 1.446
_exptl_absorpt_correction_T_max 0.7457
_exptl_absorpt_correction_T_min 0.6326
_exptl_absorpt_correction_type multi-scan
_exptl_absorpt_process_details sadabs
_exptl_crystal_colour yellow
_exptl_crystal_density_diffrn 1.613
_exptl_crystal_description prismatic
_exptl_crystal_F_000 336
_exptl_crystal_size_max 0.198
_exptl_crystal_size_mid 0.166
_exptl_crystal_size_min 0.123
_refine_diff_density_max 0.221
_refine_diff_density_min -0.389
_refine_diff_density_rms 0.067
_refine_ls_extinction_coef .
_refine_ls_extinction_method none
_refine_ls_goodness_of_fit_ref 1.057
_refine_ls_hydrogen_treatment constr
_refine_ls_matrix_type full
_refine_ls_number_parameters 172
_refine_ls_number_reflns 2653
_refine_ls_number_restraints 0
_refine_ls_restrained_S_all 1.057
_refine_ls_R_factor_all 0.0300
_refine_ls_R_factor_gt 0.0280
_refine_ls_shift/su_max 0.001
_refine_ls_shift/su_mean 0.000
_refine_ls_structure_factor_coef Fsqd
_refine_ls_weighting_details 'w=1/[\s^2^(Fo^2^)+(0.0410P)^2^+0.2130P] where P=(Fo^2^+2Fc^2^)/3'
_refine_ls_weighting_scheme calc
_refine_ls_wR_factor_gt 0.0755
_refine_ls_wR_factor_ref 0.0773
_reflns_Friedel_coverage 0.000
_reflns_friedel_fraction_full .
_reflns_friedel_fraction_max .
_reflns_number_gt 2476
_reflns_number_total 2653
_reflns_threshold_expression 'I > 2\s(I)'
_cod_data_source_file c5cc03038b2.cif
_cod_data_source_block cd214544
_cod_database_code 7117308
_shelx_space_group_comment
; 
The symmetry employed for this shelxl refinement is uniquely defined 
by the following loop, which should always be used as a source of 
symmetry information in preference to the above space-group names. 
They are only intended as comments. 
;
_shelxl_version_number 2013-4

loop_
_space_group_symop_operation_xyz
'x, y, z'
'-x, -y, -z'

loop_
_atom_site_label
_atom_site_type_symbol
_atom_site_fract_x
_atom_site_fract_y
_atom_site_fract_z
_atom_site_U_iso_or_equiv
_atom_site_adp_type
_atom_site_occupancy
_atom_site_site_symmetry_order
_atom_site_calc_flag
_atom_site_refinement_flags_posn
_atom_site_refinement_flags_adp
_atom_site_refinement_flags_occupancy
_atom_site_disorder_assembly
_atom_site_disorder_group
Fe1 Fe 0.73365(4) 0.70350(3) 0.82041(2) 0.02832(11) Uani 1 1 d . . . . .
S1 S 0.53045(10) 1.05366(7) 0.82160(4) 0.04412(15) Uani 1 1 d . . . . .
Cl1 Cl -0.17615(11) 1.30127(8) 0.50675(4) 0.05375(17) Uani 1 1 d . . . . .
C1 C 0.9930(4) 0.5908(3) 0.88825(16) 0.0403(5) Uani 1 1 d . . . . .
H1 H 1.1057 0.5326 0.8561 0.048 Uiso 1 1 calc R U . . .
C2 C 1.0259(4) 0.7529(3) 0.92867(15) 0.0409(5) Uani 1 1 d . . . . .
H2 H 1.1651 0.8269 0.9301 0.049 Uiso 1 1 calc R U . . .
C3 C 0.8213(4) 0.7900(3) 0.96691(15) 0.0452(5) Uani 1 1 d . . . . .
H3 H 0.7939 0.8944 0.9996 0.054 Uiso 1 1 calc R U . . .
C4 C 0.6647(4) 0.6504(3) 0.94995(16) 0.0465(5) Uani 1 1 d . . . . .
H4 H 0.5089 0.6408 0.9687 0.056 Uiso 1 1 calc R U . . .
C5 C 0.7706(4) 0.5263(3) 0.90073(16) 0.0441(5) Uani 1 1 d . . . . .
H5 H 0.7020 0.4157 0.8797 0.053 Uiso 1 1 calc R U . . .
C6 C 0.5280(4) 0.6082(3) 0.68750(15) 0.0402(5) Uani 1 1 d . . . . .
H6 H 0.4617 0.4972 0.6665 0.048 Uiso 1 1 calc R U . . .
C7 C 0.7494(4) 0.6738(3) 0.67414(15) 0.0405(5) Uani 1 1 d . . . . .
H7 H 0.8632 0.6160 0.6423 0.049 Uiso 1 1 calc R U . . .
C8 C 0.7815(4) 0.8361(3) 0.71595(15) 0.0370(4) Uani 1 1 d . . . . .
H8 H 0.9197 0.9110 0.7174 0.044 Uiso 1 1 calc R U . . .
C9 C 0.5776(3) 0.8711(2) 0.75619(14) 0.0338(4) Uani 1 1 d . . . . .
C10 C 0.4203(3) 0.7288(3) 0.73788(15) 0.0372(4) Uani 1 1 d . . . . .
H10 H 0.2652 0.7170 0.7570 0.045 Uiso 1 1 calc R U . . .
C11 C 0.3403(3) 1.1271(2) 0.73068(15) 0.0341(4) Uani 1 1 d . . . . .
C12 C 0.3630(4) 1.1034(3) 0.63344(16) 0.0443(5) Uani 1 1 d . . . . .
H12 H 0.4849 1.0495 0.6140 0.053 Uiso 1 1 calc R U . . .
C13 C 0.2068(4) 1.1589(3) 0.56465(16) 0.0460(5) Uani 1 1 d . . . . .
H13 H 0.2228 1.1424 0.4991 0.055 Uiso 1 1 calc R U . . .
C14 C 0.0271(4) 1.2389(2) 0.59417(15) 0.0372(4) Uani 1 1 d . . . . .
C15 C 0.0048(4) 1.2673(3) 0.69015(16) 0.0411(5) Uani 1 1 d . . . . .
H15 H -0.1149 1.3239 0.7093 0.049 Uiso 1 1 calc R U . . .
C16 C 0.1615(4) 1.2114(3) 0.75912(15) 0.0403(5) Uani 1 1 d . . . . .
H16 H 0.1466 1.2304 0.8248 0.048 Uiso 1 1 calc R U . . .

loop_
_atom_site_aniso_label
_atom_site_aniso_U_11
_atom_site_aniso_U_22
_atom_site_aniso_U_33
_atom_site_aniso_U_23
_atom_site_aniso_U_13
_atom_site_aniso_U_12
Fe1 0.02876(16) 0.03007(16) 0.02723(16) 0.00870(11) 0.00324(11) 0.00620(11)
S1 0.0554(3) 0.0422(3) 0.0345(3) 0.0056(2) 0.0008(2) 0.0214(2)
Cl1 0.0574(3) 0.0583(4) 0.0449(3) 0.0158(3) -0.0047(3) 0.0185(3)
C1 0.0402(11) 0.0429(11) 0.0382(11) 0.0104(9) -0.0005(9) 0.0153(9)
C2 0.0387(11) 0.0438(11) 0.0358(11) 0.0049(9) -0.0046(9) 0.0045(9)
C3 0.0591(14) 0.0489(13) 0.0277(10) 0.0045(9) 0.0036(9) 0.0189(11)
C4 0.0457(12) 0.0670(15) 0.0342(11) 0.0242(11) 0.0100(9) 0.0137(11)
C5 0.0533(13) 0.0389(11) 0.0402(11) 0.0199(9) -0.0026(10) 0.0028(10)
C6 0.0462(12) 0.0375(11) 0.0323(10) 0.0064(8) -0.0058(9) 0.0040(9)
C7 0.0491(12) 0.0447(12) 0.0316(10) 0.0107(9) 0.0092(9) 0.0170(9)
C8 0.0398(11) 0.0418(11) 0.0358(10) 0.0177(9) 0.0114(9) 0.0109(9)
C9 0.0370(10) 0.0351(10) 0.0322(10) 0.0119(8) 0.0051(8) 0.0121(8)
C10 0.0307(10) 0.0468(11) 0.0348(10) 0.0146(9) -0.0003(8) 0.0075(8)
C11 0.0387(10) 0.0291(9) 0.0349(10) 0.0076(8) 0.0041(8) 0.0072(8)
C12 0.0479(12) 0.0501(12) 0.0401(11) 0.0109(10) 0.0123(10) 0.0208(10)
C13 0.0544(13) 0.0558(14) 0.0318(11) 0.0102(10) 0.0112(10) 0.0176(11)
C14 0.0411(11) 0.0323(10) 0.0366(11) 0.0096(8) -0.0017(9) 0.0058(8)
C15 0.0458(12) 0.0387(11) 0.0408(11) 0.0066(9) 0.0079(9) 0.0175(9)
C16 0.0511(12) 0.0386(11) 0.0335(10) 0.0058(9) 0.0094(9) 0.0148(9)

loop_
_atom_type_symbol
_atom_type_description
_atom_type_scat_dispersion_real
_atom_type_scat_dispersion_imag
_atom_type_scat_source
C C 0.0033 0.0016 'International Tables Vol C Tables 4.2.6.8 and 6.1.1.4'
H H 0.0000 0.0000 'International Tables Vol C Tables 4.2.6.8 and 6.1.1.4'
S S 0.1246 0.1234 'International Tables Vol C Tables 4.2.6.8 and 6.1.1.4'
Cl Cl 0.1484 0.1585 'International Tables Vol C Tables 4.2.6.8 and 6.1.1.4'
Fe Fe 0.3463 0.8444 'International Tables Vol C Tables 4.2.6.8 and 6.1.1.4'

loop_
_geom_angle_atom_site_label_1
_geom_angle_atom_site_label_2
_geom_angle_atom_site_label_3
_geom_angle
_geom_angle_site_symmetry_1
_geom_angle_site_symmetry_3
C9 Fe1 C10 41.24(8) . .
C9 Fe1 C8 41.12(8) . .
C10 Fe1 C8 68.92(8) . .
C9 Fe1 C3 107.33(9) . .
C10 Fe1 C3 123.07(9) . .
C8 Fe1 C3 123.06(10) . .
C9 Fe1 C4 122.29(9) . .
C10 Fe1 C4 107.20(9) . .
C8 Fe1 C4 158.84(10) . .
C3 Fe1 C4 40.39(10) . .
C9 Fe1 C1 159.55(9) . .
C10 Fe1 C1 158.13(9) . .
C8 Fe1 C1 123.41(9) . .
C3 Fe1 C1 67.95(9) . .
C4 Fe1 C1 67.91(9) . .
C9 Fe1 C5 158.36(9) . .
C10 Fe1 C5 122.04(9) . .
C8 Fe1 C5 159.09(9) . .
C3 Fe1 C5 68.25(9) . .
C4 Fe1 C5 40.68(10) . .
C1 Fe1 C5 40.37(9) . .
C9 Fe1 C2 123.25(9) . .
C10 Fe1 C2 159.74(9) . .
C8 Fe1 C2 107.94(9) . .
C3 Fe1 C2 40.65(9) . .
C4 Fe1 C2 68.08(9) . .
C1 Fe1 C2 40.27(9) . .
C5 Fe1 C2 68.12(9) . .
C9 Fe1 C6 68.61(8) . .
C10 Fe1 C6 40.45(9) . .
C8 Fe1 C6 68.21(9) . .
C3 Fe1 C6 159.14(10) . .
C4 Fe1 C6 123.18(10) . .
C1 Fe1 C6 122.97(9) . .
C5 Fe1 C6 107.54(9) . .
C2 Fe1 C6 158.65(9) . .
C9 Fe1 C7 68.54(8) . .
C10 Fe1 C7 68.19(8) . .
C8 Fe1 C7 40.45(9) . .
C3 Fe1 C7 159.14(10) . .
C4 Fe1 C7 159.19(10) . .
C1 Fe1 C7 108.35(9) . .
C5 Fe1 C7 123.18(9) . .
C2 Fe1 C7 123.25(9) . .
C6 Fe1 C7 40.27(9) . .
C9 S1 C11 101.35(9) . .
C2 C1 C5 108.8(2) . .
C2 C1 Fe1 70.02(12) . .
C5 C1 Fe1 69.88(12) . .
C2 C1 H1 125.6 . .
C5 C1 H1 125.6 . .
Fe1 C1 H1 125.6 . .
C1 C2 C3 107.6(2) . .
C1 C2 Fe1 69.71(12) . .
C3 C2 Fe1 69.46(12) . .
C1 C2 H2 126.2 . .
C3 C2 H2 126.2 . .
Fe1 C2 H2 126.2 . .
C4 C3 C2 108.0(2) . .
C4 C3 Fe1 69.81(12) . .
C2 C3 Fe1 69.89(12) . .
C4 C3 H3 126.0 . .
C2 C3 H3 126.0 . .
Fe1 C3 H3 126.0 . .
C3 C4 C5 108.2(2) . .
C3 C4 Fe1 69.80(12) . .
C5 C4 Fe1 69.79(12) . .
C3 C4 H4 125.9 . .
C5 C4 H4 125.9 . .
Fe1 C4 H4 125.9 . .
C1 C5 C4 107.4(2) . .
C1 C5 Fe1 69.74(12) . .
C4 C5 Fe1 69.53(12) . .
C1 C5 H5 126.3 . .
C4 C5 H5 126.3 . .
Fe1 C5 H5 126.3 . .
C7 C6 C10 108.37(19) . .
C7 C6 Fe1 69.89(12) . .
C10 C6 Fe1 69.16(11) . .
C7 C6 H6 125.8 . .
C10 C6 H6 125.8 . .
Fe1 C6 H6 125.8 . .
C6 C7 C8 108.48(18) . .
C6 C7 Fe1 69.84(12) . .
C8 C7 Fe1 69.33(12) . .
C6 C7 H7 125.8 . .
C8 C7 H7 125.8 . .
Fe1 C7 H7 125.8 . .
C7 C8 C9 107.66(19) . .
C7 C8 Fe1 70.22(12) . .
C9 C8 Fe1 68.72(11) . .
C7 C8 H8 126.2 . .
C9 C8 H8 126.2 . .
Fe1 C8 H8 126.2 . .
C8 C9 C10 107.75(18) . .
C8 C9 S1 126.71(16) . .
C10 C9 S1 125.49(16) . .
C8 C9 Fe1 70.16(11) . .
C10 C9 Fe1 69.91(11) . .
S1 C9 Fe1 123.33(11) . .
C6 C10 C9 107.75(18) . .
C6 C10 Fe1 70.38(11) . .
C9 C10 Fe1 68.85(11) . .
C6 C10 H10 126.1 . .
C9 C10 H10 126.1 . .
Fe1 C10 H10 126.1 . .
C12 C11 C16 119.0(2) . .
C12 C11 S1 122.69(16) . .
C16 C11 S1 118.30(16) . .
C11 C12 C13 120.7(2) . .
C11 C12 H12 119.6 . .
C13 C12 H12 119.6 . .
C14 C13 C12 119.2(2) . .
C14 C13 H13 120.4 . .
C12 C13 H13 120.4 . .
C15 C14 C13 121.07(19) . .
C15 C14 Cl1 119.80(16) . .
C13 C14 Cl1 119.12(17) . .
C14 C15 C16 119.60(19) . .
C14 C15 H15 120.2 . .
C16 C15 H15 120.2 . .
C15 C16 C11 120.29(19) . .
C15 C16 H16 119.9 . .
C11 C16 H16 119.9 . .

loop_
_geom_bond_atom_site_label_1
_geom_bond_atom_site_label_2
_geom_bond_distance
_geom_bond_site_symmetry_2
Fe1 C9 2.0167(19) .
Fe1 C10 2.0308(19) .
Fe1 C8 2.036(2) .
Fe1 C3 2.037(2) .
Fe1 C4 2.037(2) .
Fe1 C1 2.039(2) .
Fe1 C5 2.041(2) .
Fe1 C2 2.043(2) .
Fe1 C6 2.047(2) .
Fe1 C7 2.047(2) .
S1 C9 1.756(2) .
S1 C11 1.773(2) .
Cl1 C14 1.736(2) .
C1 C2 1.405(3) .
C1 C5 1.408(3) .
C1 H1 0.9800 .
C2 C3 1.417(3) .
C2 H2 0.9800 .
C3 C4 1.407(4) .
C3 H3 0.9800 .
C4 C5 1.417(3) .
C4 H4 0.9800 .
C5 H5 0.9800 .
C6 C7 1.409(3) .
C6 C10 1.410(3) .
C6 H6 0.9800 .
C7 C8 1.412(3) .
C7 H7 0.9800 .
C8 C9 1.423(3) .
C8 H8 0.9800 .
C9 C10 1.426(3) .
C10 H10 0.9800 .
C11 C12 1.378(3) .
C11 C16 1.387(3) .
C12 C13 1.380(3) .
C12 H12 0.9300 .
C13 C14 1.377(3) .
C13 H13 0.9300 .
C14 C15 1.361(3) .
C15 C16 1.385(3) .
C15 H15 0.9300 .
C16 H16 0.9300 .

loop_
_geom_torsion_atom_site_label_1
_geom_torsion_atom_site_label_2
_geom_torsion_atom_site_label_3
_geom_torsion_atom_site_label_4
_geom_torsion
_geom_torsion_site_symmetry_1
_geom_torsion_site_symmetry_2
_geom_torsion_site_symmetry_3
_geom_torsion_site_symmetry_4
C5 C1 C2 C3 0.0(2) . . . .
Fe1 C1 C2 C3 59.34(15) . . . .
C5 C1 C2 Fe1 -59.32(15) . . . .
C1 C2 C3 C4 0.2(2) . . . .
Fe1 C2 C3 C4 59.66(15) . . . .
C1 C2 C3 Fe1 -59.49(15) . . . .
C2 C3 C4 C5 -0.3(2) . . . .
Fe1 C3 C4 C5 59.43(15) . . . .
C2 C3 C4 Fe1 -59.71(15) . . . .
C2 C1 C5 C4 -0.2(2) . . . .
Fe1 C1 C5 C4 -59.59(14) . . . .
C2 C1 C5 Fe1 59.40(15) . . . .
C3 C4 C5 C1 0.3(2) . . . .
Fe1 C4 C5 C1 59.73(14) . . . .
C3 C4 C5 Fe1 -59.44(15) . . . .
C10 C6 C7 C8 -0.1(2) . . . .
Fe1 C6 C7 C8 -58.72(14) . . . .
C10 C6 C7 Fe1 58.62(14) . . . .
C6 C7 C8 C9 0.3(2) . . . .
Fe1 C7 C8 C9 -58.72(14) . . . .
C6 C7 C8 Fe1 59.03(14) . . . .
C7 C8 C9 C10 -0.4(2) . . . .
Fe1 C8 C9 C10 -60.07(14) . . . .
C7 C8 C9 S1 177.02(15) . . . .
Fe1 C8 C9 S1 117.36(16) . . . .
C7 C8 C9 Fe1 59.66(14) . . . .
C11 S1 C9 C8 102.08(18) . . . .
C11 S1 C9 C10 -80.94(19) . . . .
C11 S1 C9 Fe1 -168.87(12) . . . .
C7 C6 C10 C9 -0.2(2) . . . .
Fe1 C6 C10 C9 58.92(13) . . . .
C7 C6 C10 Fe1 -59.07(14) . . . .
C8 C9 C10 C6 0.3(2) . . . .
S1 C9 C10 C6 -177.12(15) . . . .
Fe1 C9 C10 C6 -59.88(14) . . . .
C8 C9 C10 Fe1 60.23(13) . . . .
S1 C9 C10 Fe1 -117.24(16) . . . .
C9 S1 C11 C12 -36.7(2) . . . .
C9 S1 C11 C16 143.12(17) . . . .
C16 C11 C12 C13 -1.7(4) . . . .
S1 C11 C12 C13 178.12(18) . . . .
C11 C12 C13 C14 0.1(4) . . . .
C12 C13 C14 C15 1.6(4) . . . .
C12 C13 C14 Cl1 -177.38(19) . . . .
C13 C14 C15 C16 -1.7(3) . . . .
Cl1 C14 C15 C16 177.27(17) . . . .
C14 C15 C16 C11 0.1(3) . . . .
C12 C11 C16 C15 1.6(3) . . . .
S1 C11 C16 C15 -178.24(17) . . . .
